data_1542529
loop_
_publ_author_name
'Golen, James A.'
'Manke, David R.'

_publ_section_title
;
 7-Bromo-1<i>H</i>-indole-2,3-dione
;
_journal_coeditor_code VM4006
_journal_issue 2
_journal_name_full IUCrData
_journal_page_first x160268
_journal_paper_doi 10.1107/S2414314616002686
_journal_volume 1
_journal_year 2016
_chemical_formula_iupac 'C8 H4 Br N O2'
_chemical_formula_moiety 'C8 H4 Br N O2'
_chemical_formula_sum 'C8 H4 Br N O2'
_chemical_formula_weight 226.03
_chemical_name_systematic
;
7-Bromo-1<i>H</i>-indole-2,3-dione
;
_space_group_crystal_system monoclinic
_space_group_IT_number 14
_space_group_name_Hall '-P 2ybc'
_space_group_name_H-M_alt 'P 1 21/c 1'
_symmetry_space_group_name_Hall '-P 2ybc'
_symmetry_space_group_name_H-M 'P 1 21/c 1'
_atom_sites_solution_hydrogens mixed
_audit_creation_method
;
Olex2 1.2
(compiled 2015.09.30 svn.r3233 for OlexSys, GUI svn.r5103)
;
_cell_angle_alpha 90
_cell_angle_beta 91.917(7)
_cell_angle_gamma 90
_cell_formula_units_Z 4
_cell_length_a 3.8320(7)
_cell_length_b 13.072(2)
_cell_length_c 15.004(3)
_cell_measurement_reflns_used 7365
_cell_measurement_temperature 120(2)
_cell_measurement_theta_max 25.31
_cell_measurement_theta_min 3.13
_cell_volume 751.2(2)
_computing_cell_refinement
;
SAINT (Bruker, 2014)
;
_computing_data_collection
;
APEX2 (Bruker, 2014)
;
_computing_data_reduction
;
SAINT (Bruker, 2014)
;
_computing_molecular_graphics
;
<i>OLEX2</i> (Dolomanov <i>et al.</i>,  2009)
;
_computing_publication_material
;
<i>OLEX2</i> (Dolomanov <i>et al.</i>,  2009) and
publCIF (Westrip, 2010)
;
_computing_structure_refinement
;
SHELXL2014 (Sheldrick, 2015)
;
_computing_structure_solution
;
SHELXS97 (Sheldrick, 2008)
;
_diffrn_ambient_temperature 120.15
_diffrn_measured_fraction_theta_full 0.997
_diffrn_measured_fraction_theta_max 0.997
_diffrn_measurement_device_type 'Bruker D8 Venture CMOS'
_diffrn_measurement_method '\f and \w scans'
_diffrn_radiation_monochromator TRIUMPH
_diffrn_radiation_type MoK\a
_diffrn_radiation_wavelength 0.71073
_diffrn_reflns_av_R_equivalents 0.0514
_diffrn_reflns_limit_h_max 4
_diffrn_reflns_limit_h_min -4
_diffrn_reflns_limit_k_max 15
_diffrn_reflns_limit_k_min -15
_diffrn_reflns_limit_l_max 18
_diffrn_reflns_limit_l_min -18
_diffrn_reflns_number 17212
_diffrn_reflns_theta_full 25.250
_diffrn_reflns_theta_max 25.327
_diffrn_reflns_theta_min 3.117
_diffrn_standards_number 0
_exptl_absorpt_coefficient_mu 5.421
_exptl_absorpt_correction_T_max 0.2590
_exptl_absorpt_correction_T_min 0.1784
_exptl_absorpt_correction_type multi-scan
_exptl_absorpt_process_details
;
(SADABS; Bruker, 2014)
;
_exptl_crystal_colour orange
_exptl_crystal_density_diffrn 1.999
_exptl_crystal_description BLOCK
_exptl_crystal_F_000 440
_exptl_crystal_size_max 0.18
_exptl_crystal_size_mid 0.14
_exptl_crystal_size_min 0.08
_refine_diff_density_max 0.686
_refine_diff_density_min -0.371
_refine_ls_extinction_method none
_refine_ls_goodness_of_fit_ref 1.185
_refine_ls_hydrogen_treatment mixed
_refine_ls_matrix_type full
_refine_ls_number_parameters 112
_refine_ls_number_reflns 1374
_refine_ls_number_restraints 1
_refine_ls_restrained_S_all 1.185
_refine_ls_R_factor_all 0.0344
_refine_ls_R_factor_gt 0.0286
_refine_ls_shift/su_max 0.001
_refine_ls_shift/su_mean 0.000
_refine_ls_structure_factor_coef Fsqd
_refine_ls_weighting_details 'w=1/[\s^2^(Fo^2^)+(0.0305P)^2^+1.3045P] where P=(Fo^2^+2Fc^2^)/3'
_refine_ls_weighting_scheme calc
_refine_ls_wR_factor_gt 0.0694
_refine_ls_wR_factor_ref 0.0720
_reflns_number_gt 1231
_reflns_number_total 1374
_reflns_threshold_expression 'I > 2\s(I)'
_cod_data_source_file vm4006sup1.cif
_cod_data_source_block I
_cod_original_cell_volume 751.1(2)
_cod_database_code 1542529
_shelx_space_group_comment
;
The symmetry employed for this shelxl refinement is uniquely defined
by the following loop, which should always be used as a source of
symmetry information in preference to the above space-group names.
They are only intended as comments.
;
_shelx_estimated_absorpt_t_min 0.442
_shelx_estimated_absorpt_t_max 0.671
_shelxl_version_number 2014/6

loop_
_space_group_symop_operation_xyz
'x, y, z'
'-x, y+1/2, -z+1/2'
'-x, -y, -z'
'x, -y-1/2, z-1/2'

loop_
_atom_site_type_symbol
_atom_site_label
_atom_site_fract_x
_atom_site_fract_y
_atom_site_fract_z
_atom_site_U_iso_or_equiv
_atom_site_adp_type
_atom_site_calc_flag
_atom_site_occupancy
Br Br1 0.78559(9) 0.81463(3) 0.42774(2) 0.02233(14) Uani d 1
O O1 0.2403(7) 0.47659(19) 0.59756(17) 0.0310(6) Uani d 1
O O2 0.0200(7) 0.6053(2) 0.74584(16) 0.0261(6) Uani d 1
N N1 0.4553(8) 0.6310(2) 0.54806(19) 0.0210(6) Uani d 1
H H1 0.553(9) 0.614(3) 0.5007(18) 0.025 Uiso d 1
C C1 0.2953(9) 0.5674(3) 0.6052(2) 0.0209(7) Uani d 1
C C2 0.1872(9) 0.6353(3) 0.6853(2) 0.0196(7) Uani d 1
C C3 0.3267(8) 0.7365(3) 0.6663(2) 0.0176(7) Uani d 1
C C4 0.3144(9) 0.8280(3) 0.7137(2) 0.0216(7) Uani d 1
H H4 0.2105 0.8314 0.7703 0.026 Uiso calc 1
C C5 0.4604(9) 0.9145(3) 0.6752(2) 0.0241(8) Uani d 1
H H5 0.4629 0.9776 0.7067 0.029 Uiso calc 1
C C6 0.6015(9) 0.9095(3) 0.5915(2) 0.0211(7) Uani d 1
H H6 0.6955 0.9697 0.5661 0.025 Uiso calc 1
C C7 0.6088(9) 0.8177(2) 0.5437(2) 0.0180(7) Uani d 1
C C8 0.4733(8) 0.7315(2) 0.5823(2) 0.0165(7) Uani d 1

loop_
_atom_site_aniso_label
_atom_site_aniso_U_11
_atom_site_aniso_U_22
_atom_site_aniso_U_33
_atom_site_aniso_U_12
_atom_site_aniso_U_13
_atom_site_aniso_U_23
Br1 0.0209(2) 0.0246(2) 0.0218(2) -0.00089(15) 0.00512(13) 0.00333(14)
O1 0.0463(17) 0.0174(13) 0.0300(14) -0.0051(12) 0.0133(12) -0.0004(11)
O2 0.0329(14) 0.0209(13) 0.0251(14) 0.0032(11) 0.0116(11) 0.0045(10)
N1 0.0292(16) 0.0165(15) 0.0179(15) 0.0000(13) 0.0091(12) -0.0006(12)
C1 0.0243(18) 0.0176(18) 0.0211(17) 0.0046(15) 0.0039(14) 0.0002(14)
C2 0.0164(16) 0.0201(18) 0.0224(18) 0.0047(14) 0.0023(14) 0.0015(14)
C3 0.0132(16) 0.0196(18) 0.0200(17) 0.0035(13) -0.0003(13) 0.0011(13)
C4 0.0223(17) 0.0226(19) 0.0199(17) 0.0044(15) -0.0006(14) -0.0022(14)
C5 0.0233(18) 0.0193(17) 0.029(2) 0.0017(15) -0.0053(15) -0.0053(15)
C6 0.0159(16) 0.0184(17) 0.0288(19) -0.0015(14) -0.0023(14) 0.0024(14)
C7 0.0169(15) 0.0209(18) 0.0162(16) 0.0014(14) -0.0002(13) 0.0042(13)
C8 0.0136(15) 0.0159(16) 0.0199(17) 0.0019(13) -0.0014(13) -0.0011(13)

loop_
_atom_type_symbol
_atom_type_description
_atom_type_scat_dispersion_real
_atom_type_scat_dispersion_imag
_atom_type_scat_source
C C 0.0033 0.0016 'International Tables Vol C Tables 4.2.6.8 and 6.1.1.4'
H H 0.0000 0.0000 'International Tables Vol C Tables 4.2.6.8 and 6.1.1.4'
N N 0.0061 0.0033 'International Tables Vol C Tables 4.2.6.8 and 6.1.1.4'
O O 0.0106 0.0060 'International Tables Vol C Tables 4.2.6.8 and 6.1.1.4'
Br Br -0.2901 2.4595 'International Tables Vol C Tables 4.2.6.8 and 6.1.1.4'

loop_
_geom_angle_atom_site_label_1
_geom_angle_atom_site_label_2
_geom_angle_atom_site_label_3
_geom_angle
C1 N1 H1 126(3)
C1 N1 C8 111.0(3)
C8 N1 H1 123(3)
O1 C1 N1 128.6(3)
O1 C1 C2 125.5(3)
N1 C1 C2 106.0(3)
O2 C2 C1 124.1(3)
O2 C2 C3 131.0(3)
C3 C2 C1 104.9(3)
C4 C3 C2 131.3(3)
C4 C3 C8 121.4(3)
C8 C3 C2 107.1(3)
C3 C4 H4 121.2
C3 C4 C5 117.6(3)
C5 C4 H4 121.2
C4 C5 H5 119.6
C6 C5 C4 120.8(3)
C6 C5 H5 119.6
C5 C6 H6 119.3
C5 C6 C7 121.4(3)
C7 C6 H6 119.3
C6 C7 Br1 120.3(2)
C8 C7 Br1 121.5(3)
C8 C7 C6 118.2(3)
C3 C8 N1 110.8(3)
C7 C8 N1 128.6(3)
C7 C8 C3 120.6(3)

loop_
_geom_bond_atom_site_label_1
_geom_bond_atom_site_label_2
_geom_bond_distance
Br1 C7 1.888(3)
O1 C1 1.210(4)
O2 C2 1.195(4)
N1 H1 0.846(19)
N1 C1 1.356(4)
N1 C8 1.411(4)
C1 C2 1.562(5)
C2 C3 1.458(5)
C3 C4 1.394(5)
C3 C8 1.399(5)
C4 H4 0.9500
C4 C5 1.396(5)
C5 H5 0.9500
C5 C6 1.385(5)
C6 H6 0.9500
C6 C7 1.399(5)
C7 C8 1.377(5)

loop_
_geom_hbond_atom_site_label_D
_geom_hbond_atom_site_label_H
_geom_hbond_atom_site_label_A
_geom_hbond_site_symmetry_A
_geom_hbond_distance_DH
_geom_hbond_distance_HA
_geom_hbond_distance_DA
_geom_hbond_angle_DHA
N1 H1 O1 3_666 0.846(19) 2.07(2) 2.878(4) 161(4)

loop_
_geom_torsion_atom_site_label_1
_geom_torsion_atom_site_label_2
_geom_torsion_atom_site_label_3
_geom_torsion_atom_site_label_4
_geom_torsion
Br1 C7 C8 N1 3.0(5)
Br1 C7 C8 C3 -176.6(2)
O1 C1 C2 O2 -4.3(6)
O1 C1 C2 C3 176.9(4)
O2 C2 C3 C4 1.6(6)
O2 C2 C3 C8 -174.4(4)
N1 C1 C2 O2 175.1(3)
N1 C1 C2 C3 -3.7(4)
C1 N1 C8 C3 1.1(4)
C1 N1 C8 C7 -178.6(3)
C1 C2 C3 C4 -179.7(3)
C1 C2 C3 C8 4.3(3)
C2 C3 C4 C5 -176.8(3)
C2 C3 C8 N1 -3.5(4)
C2 C3 C8 C7 176.1(3)
C3 C4 C5 C6 2.0(5)
C4 C3 C8 N1 180.0(3)
C4 C3 C8 C7 -0.4(5)
C4 C5 C6 C7 -1.2(5)
C5 C6 C7 Br1 177.4(3)
C5 C6 C7 C8 -0.5(5)
C6 C7 C8 N1 -179.1(3)
C6 C7 C8 C3 1.2(5)
C8 N1 C1 O1 -179.0(4)
C8 N1 C1 C2 1.7(4)
C8 C3 C4 C5 -1.3(5)

_cod_database_fobs_code 1542529
